data_1503322
loop_
_publ_author_name
'Sun, Yin-Wei'
'Guan, Xiao-Yang'
'Shi, Min'

_publ_section_title
;
 Synthesis of functionalized chromans by PnBu3-catalyzed reactions of
 salicylaldimines and salicylaldehydes with allenic ester.
;
_journal_issue 24
_journal_name_full 'Organic letters'
_journal_page_first 5664
_journal_page_last 5667
_journal_paper_doi 10.1021/ol102461c
_journal_volume 12
_journal_year 2010
_chemical_formula_sum 'C13 H13 Br O4'
_chemical_formula_weight 313.14
_chemical_name_systematic
; 
 ? 
;
_space_group_IT_number 2
_symmetry_cell_setting triclinic
_symmetry_space_group_name_Hall '-P 1'
_symmetry_space_group_name_H-M 'P -1'
_atom_sites_solution_hydrogens geom
_atom_sites_solution_primary direct
_atom_sites_solution_secondary difmap
_audit_creation_method SHELXL-97
_cell_angle_alpha 74.696(3)
_cell_angle_beta 75.421(2)
_cell_angle_gamma 74.571(3)
_cell_formula_units_Z 2
_cell_length_a 6.9575(10)
_cell_length_b 8.3542(12)
_cell_length_c 11.9845(17)
_cell_measurement_reflns_used 1864
_cell_measurement_temperature 293(2)
_cell_measurement_theta_max 27.293
_cell_measurement_theta_min 2.821
_cell_volume 635.22(16)
_computing_cell_refinement 'Bruker SMART'
_computing_data_collection 'Bruker SMART'
_computing_data_reduction 'Bruker SHELXTL'
_computing_molecular_graphics 'Bruker SHELXTL'
_computing_publication_material 'Bruker SHELXTL'
_computing_structure_refinement 'SHELXL-97 (Sheldrick, 1997)'
_computing_structure_solution 'SHELXS-97 (Sheldrick, 1990)'
_diffrn_ambient_temperature 293(2)
_diffrn_measured_fraction_theta_full 0.986
_diffrn_measured_fraction_theta_max 0.986
_diffrn_measurement_device_type 'CCD area detector'
_diffrn_measurement_method 'phi and omega scans'
_diffrn_radiation_monochromator graphite
_diffrn_radiation_source 'fine-focus sealed tube'
_diffrn_radiation_type MoK\a
_diffrn_radiation_wavelength 0.71073
_diffrn_reflns_av_R_equivalents 0.1110
_diffrn_reflns_av_sigmaI/netI 0.0742
_diffrn_reflns_limit_h_max 7
_diffrn_reflns_limit_h_min -8
_diffrn_reflns_limit_k_max 9
_diffrn_reflns_limit_k_min -10
_diffrn_reflns_limit_l_max 14
_diffrn_reflns_limit_l_min -14
_diffrn_reflns_number 3364
_diffrn_reflns_theta_full 25.50
_diffrn_reflns_theta_max 25.50
_diffrn_reflns_theta_min 1.80
_exptl_absorpt_coefficient_mu 3.239
_exptl_absorpt_correction_T_max 1.0000
_exptl_absorpt_correction_T_min 0.7877
_exptl_absorpt_correction_type empirical
_exptl_absorpt_process_details sadabs
_exptl_crystal_colour yellow
_exptl_crystal_density_diffrn 1.637
_exptl_crystal_density_method 'not measured'
_exptl_crystal_description prismatic
_exptl_crystal_F_000 316
_exptl_crystal_size_max 0.402
_exptl_crystal_size_mid 0.357
_exptl_crystal_size_min 0.313
_refine_diff_density_max 1.034
_refine_diff_density_min -1.315
_refine_diff_density_rms 0.158
_refine_ls_extinction_coef 0.013(4)
_refine_ls_extinction_expression Fc^*^=kFc[1+0.001xFc^2^\l^3^/sin(2\q)]^-1/4^
_refine_ls_extinction_method SHELXL
_refine_ls_goodness_of_fit_ref 0.978
_refine_ls_hydrogen_treatment mixed
_refine_ls_matrix_type full
_refine_ls_number_parameters 187
_refine_ls_number_reflns 2337
_refine_ls_number_restraints 5
_refine_ls_restrained_S_all 0.977
_refine_ls_R_factor_all 0.0659
_refine_ls_R_factor_gt 0.0582
_refine_ls_shift/su_max 0.001
_refine_ls_shift/su_mean 0.000
_refine_ls_structure_factor_coef Fsqd
_refine_ls_weighting_details 'calc w=1/[\s^2^(Fo^2^)+(0.1026P)^2^+0.0000P] where P=(Fo^2^+2Fc^2^)/3'
_refine_ls_weighting_scheme calc
_refine_ls_wR_factor_gt 0.1410
_refine_ls_wR_factor_ref 0.1453
_reflns_number_gt 1878
_reflns_number_total 2337
_reflns_threshold_expression >2sigma(I)
_cod_data_source_file ol102461c_si_001.cif
_cod_data_source_block cd201455
_cod_depositor_comments
;
The following automatic conversions were performed:

'_symmetry_cell_setting' value 'Triclinic' changed to 'triclinic'
according to /home/saulius/struct/CIF-dictionaries/cif_core.dic
dictionary named 'cif_core.dic' version 2.4.2 from 2011-04-26.

Automatic conversion script
Id: cif_fix_values 1715 2011-07-08 13:25:40Z adriana 
;
_cod_original_sg_symbol_H-M P-1
_cod_database_code 1503322

loop_
_symmetry_equiv_pos_as_xyz
'x, y, z'
'-x, -y, -z'

loop_
_atom_site_label
_atom_site_type_symbol
_atom_site_fract_x
_atom_site_fract_y
_atom_site_fract_z
_atom_site_U_iso_or_equiv
_atom_site_adp_type
_atom_site_occupancy
_atom_site_symmetry_multiplicity
_atom_site_calc_flag
_atom_site_refinement_flags
_atom_site_disorder_assembly
_atom_site_disorder_group
Br Br 1.45335(6) 0.24177(6) 1.05893(4) 0.0658(3) Uani 1 1 d . A .
O1 O 1.2537(5) 0.7799(4) 0.7215(3) 0.0691(9) Uani 1 1 d D . .
O2 O 0.8821(4) 0.4669(3) 0.7217(3) 0.0608(8) Uani 1 1 d . . .
O3 O 0.7734(5) 0.9061(4) 0.4414(3) 0.0643(8) Uani 1 1 d . . .
O4 O 0.5646(4) 0.7586(3) 0.4213(2) 0.0502(7) Uani 1 1 d . . .
C1 C 1.176(2) 0.6674(13) 0.6833(13) 0.048(3) Uani 0.68(3) 1 d PD A 1
H1A H 1.263(8) 0.630(7) 0.615(4) 0.044(18) Uiso 0.68(3) 1 d PD A 1
C1' C 1.083(4) 0.713(2) 0.736(2) 0.040(6) Uani 0.32(3) 1 d PD A 2
H1B H 0.984(14) 0.76(3) 0.797(9) 0.14(9) Uiso 0.32(3) 1 d PD A 2
C2 C 0.9912(10) 0.7333(7) 0.6451(6) 0.093(2) Uani 1 1 d D . .
H2A H 1.0185 0.8049 0.5673 0.114 Uiso 0.68(3) 1 calc PR A 1
H2B H 0.9053 0.8067 0.6971 0.114 Uiso 0.68(3) 1 calc PR A 1
H2C H 1.0992 0.7354 0.5768 0.114 Uiso 0.32(3) 1 d PR A 2
H2D H 0.9032 0.8444 0.6358 0.114 Uiso 0.32(3) 1 d PR A 2
C3 C 0.8716(5) 0.6154(4) 0.6382(3) 0.0418(8) Uani 1 1 d . A .
C4 C 1.0123(5) 0.4255(4) 0.7979(3) 0.0445(8) Uani 1 1 d . A .
C5 C 1.1494(6) 0.5201(5) 0.7926(4) 0.0559(10) Uani 1 1 d . . .
C6 C 1.2773(6) 0.4654(5) 0.8713(4) 0.0591(11) Uani 1 1 d . A .
H6 H 1.3698 0.5291 0.8692 0.071 Uiso 1 1 calc R . .
C7 C 1.2692(6) 0.3170(5) 0.9532(3) 0.0458(8) Uani 1 1 d . . .
C8 C 1.1330(7) 0.2228(5) 0.9598(4) 0.0585(11) Uani 1 1 d . A .
H8 H 1.1278 0.1229 1.0165 0.070 Uiso 1 1 calc R . .
C9 C 1.0037(7) 0.2768(5) 0.8820(4) 0.0606(11) Uani 1 1 d . . .
H9 H 0.9100 0.2134 0.8855 0.073 Uiso 1 1 calc R A .
C10 C 0.7466(6) 0.6364(5) 0.5673(4) 0.0483(9) Uani 1 1 d . . .
H10 H 0.6791 0.5491 0.5794 0.058 Uiso 1 1 calc R A .
C11 C 0.7019(5) 0.7806(4) 0.4721(3) 0.0413(8) Uani 1 1 d . A .
C12 C 0.5003(6) 0.8907(5) 0.3243(3) 0.0472(8) Uani 1 1 d . . .
H12A H 0.6130 0.9001 0.2578 0.057 Uiso 1 1 calc R . .
H12B H 0.4516 0.9992 0.3480 0.057 Uiso 1 1 calc R . .
C13 C 0.3337(7) 0.8424(5) 0.2913(4) 0.0600(11) Uani 1 1 d . . .
H13A H 0.3825 0.7332 0.2706 0.090 Uiso 1 1 calc R . .
H13B H 0.2900 0.9255 0.2251 0.090 Uiso 1 1 calc R . .
H13C H 0.2213 0.8375 0.3569 0.090 Uiso 1 1 calc R . .
H1 H 1.243(10) 0.874(3) 0.677(4) 0.12(2) Uiso 1 1 d D . .

loop_
_atom_site_aniso_label
_atom_site_aniso_U_11
_atom_site_aniso_U_22
_atom_site_aniso_U_33
_atom_site_aniso_U_23
_atom_site_aniso_U_13
_atom_site_aniso_U_12
Br 0.0684(4) 0.0696(4) 0.0622(4) 0.0182(2) -0.0354(2) -0.0300(2)
O1 0.088(2) 0.0535(17) 0.081(2) 0.0246(15) -0.0507(17) -0.0467(16)
O2 0.0735(18) 0.0450(15) 0.0735(19) 0.0214(13) -0.0445(15) -0.0343(13)
O3 0.082(2) 0.0542(17) 0.0688(18) 0.0172(14) -0.0416(15) -0.0401(15)
O4 0.0604(16) 0.0430(14) 0.0529(15) 0.0093(12) -0.0277(12) -0.0242(12)
C1 0.058(6) 0.041(4) 0.046(6) 0.011(4) -0.019(5) -0.026(4)
C1' 0.056(12) 0.030(7) 0.039(10) 0.005(7) -0.016(10) -0.025(7)
C2 0.121(5) 0.076(3) 0.104(4) 0.048(3) -0.084(4) -0.075(3)
C3 0.0449(18) 0.0385(18) 0.0427(18) 0.0033(14) -0.0120(15) -0.0187(14)
C4 0.0481(19) 0.0403(19) 0.048(2) 0.0057(15) -0.0204(16) -0.0193(15)
C5 0.067(2) 0.040(2) 0.067(3) 0.0159(18) -0.034(2) -0.0308(18)
C6 0.066(2) 0.046(2) 0.072(3) 0.0156(19) -0.037(2) -0.0291(19)
C7 0.0477(19) 0.048(2) 0.0421(19) 0.0023(16) -0.0136(15) -0.0181(16)
C8 0.068(3) 0.052(2) 0.056(2) 0.0218(18) -0.0279(19) -0.033(2)
C9 0.071(3) 0.051(2) 0.065(3) 0.0198(19) -0.030(2) -0.037(2)
C10 0.051(2) 0.0388(19) 0.058(2) 0.0069(16) -0.0211(17) -0.0209(16)
C11 0.0451(18) 0.0365(18) 0.0436(19) -0.0004(15) -0.0136(15) -0.0143(15)
C12 0.057(2) 0.0386(19) 0.050(2) 0.0037(16) -0.0214(16) -0.0180(16)
C13 0.065(3) 0.050(2) 0.069(3) 0.0069(19) -0.034(2) -0.0207(19)

loop_
_atom_type_symbol
_atom_type_description
_atom_type_scat_dispersion_real
_atom_type_scat_dispersion_imag
_atom_type_scat_source
C C 0.0033 0.0016 'International Tables Vol C Tables 4.2.6.8 and 6.1.1.4'
H H 0.0000 0.0000 'International Tables Vol C Tables 4.2.6.8 and 6.1.1.4'
O O 0.0106 0.0060 'International Tables Vol C Tables 4.2.6.8 and 6.1.1.4'
Br Br -0.2901 2.4595 'International Tables Vol C Tables 4.2.6.8 and 6.1.1.4'

loop_
_geom_angle_atom_site_label_1
_geom_angle_atom_site_label_2
_geom_angle_atom_site_label_3
_geom_angle
C1' O1 C1 36.1(8)
C1' O1 H1 111(4)
C1 O1 H1 112(2)
C4 O2 C3 120.9(3)
C11 O4 C12 118.0(3)
C2 C1 O1 116.6(11)
C2 C1 C5 108.9(8)
O1 C1 C5 104.5(8)
C2 C1 H1A 101(4)
O1 C1 H1A 112(4)
C5 C1 H1A 113(4)
C2 C1 H2C 39.7
O1 C1 H2C 115.6
C5 C1 H2C 137.2
H1A C1 H2C 65.0
C2 C1' O1 121.1(17)
C2 C1' C5 110.9(13)
O1 C1' C5 104.7(13)
C2 C1' H1B 108(3)
O1 C1' H1B 105(10)
C5 C1' H1B 106(10)
C1' C2 C1 36.9(9)
C1' C2 C3 123.6(6)
C1 C2 C3 119.4(5)
C1' C2 H2A 127.2
C1 C2 H2A 107.5
C3 C2 H2A 107.5
C1' C2 H2B 71.7
C1 C2 H2B 107.5
C3 C2 H2B 107.5
H2A C2 H2B 107.0
C1' C2 H2C 104.9
C1 C2 H2C 71.8
C3 C2 H2C 106.7
H2A C2 H2C 42.4
H2B C2 H2C 140.2
C1' C2 H2D 107.9
C1 C2 H2D 133.2
C3 C2 H2D 106.1
H2A C2 H2D 65.6
H2B C2 H2D 43.8
H2C C2 H2D 106.6
C10 C3 O2 114.7(3)
C10 C3 C2 129.2(4)
O2 C3 C2 116.0(3)
O2 C4 C5 123.6(3)
O2 C4 C9 116.0(3)
C5 C4 C9 120.3(3)
C6 C5 C4 119.2(3)
C6 C5 C1 122.7(4)
C4 C5 C1 117.2(4)
C6 C5 C1' 121.7(6)
C4 C5 C1' 113.7(6)
C1 C5 C1' 32.5(7)
C5 C6 C7 120.0(3)
C5 C6 H6 120.0
C7 C6 H6 120.0
C8 C7 C6 121.2(4)
C8 C7 Br 119.8(3)
C6 C7 Br 119.0(3)
C7 C8 C9 119.2(4)
C7 C8 H8 120.4
C9 C8 H8 120.4
C8 C9 C4 120.0(4)
C8 C9 H9 120.0
C4 C9 H9 120.0
C3 C10 C11 127.2(3)
C3 C10 H10 116.4
C11 C10 H10 116.4
O3 C11 O4 122.9(3)
O3 C11 C10 127.0(3)
O4 C11 C10 110.1(3)
O4 C12 C13 107.0(3)
O4 C12 H12A 110.3
C13 C12 H12A 110.3
O4 C12 H12B 110.3
C13 C12 H12B 110.3
H12A C12 H12B 108.6
C12 C13 H13A 109.5
C12 C13 H13B 109.5
H13A C13 H13B 109.5
C12 C13 H13C 109.5
H13A C13 H13C 109.5
H13B C13 H13C 109.5

loop_
_geom_bond_atom_site_label_1
_geom_bond_atom_site_label_2
_geom_bond_distance
Br C7 1.900(4)
O1 C1' 1.399(17)
O1 C1 1.415(10)
O1 H1 0.82(2)
O2 C4 1.363(4)
O2 C3 1.371(4)
O3 C11 1.209(4)
O4 C11 1.328(4)
O4 C12 1.446(4)
C1 C2 1.399(11)
C1 C5 1.554(8)
C1 H1A 0.96(2)
C1' C2 1.351(15)
C1' C5 1.565(15)
C1' H1B 0.96(2)
C2 C3 1.478(6)
C2 H2A 0.9700
C2 H2B 0.9700
C2 H2C 0.9617
C2 H2D 0.9628
C3 C10 1.312(5)
C4 C5 1.372(5)
C4 C9 1.382(5)
C5 C6 1.367(6)
C6 C7 1.368(5)
C6 H6 0.9300
C7 C8 1.360(6)
C8 C9 1.366(7)
C8 H8 0.9300
C9 H9 0.9300
C10 C11 1.450(5)
C10 H10 0.9300
C12 C13 1.492(6)
C12 H12A 0.9700
C12 H12B 0.9700
C13 H13A 0.9600
C13 H13B 0.9600
C13 H13C 0.9600

loop_
_geom_hbond_atom_site_label_D
_geom_hbond_atom_site_label_H
_geom_hbond_atom_site_label_A
_geom_hbond_distance_DH
_geom_hbond_distance_HA
_geom_hbond_distance_DA
_geom_hbond_angle_DHA
_geom_hbond_site_symmetry_A
O1 H1 O3 0.82(2) 2.00(2) 2.819(4) 175(6) 2_776

loop_
_geom_torsion_atom_site_label_1
_geom_torsion_atom_site_label_2
_geom_torsion_atom_site_label_3
_geom_torsion_atom_site_label_4
_geom_torsion
C1' O1 C1 C2 52.7(14)
C1' O1 C1 C5 -67.5(12)
C1 O1 C1' C2 -59(2)
C1 O1 C1' C5 66.7(17)
O1 C1' C2 C1 59(2)
C5 C1' C2 C1 -64.6(19)
O1 C1' C2 C3 154.1(13)
C5 C1' C2 C3 31(3)
O1 C1 C2 C1' -53.9(14)
C5 C1 C2 C1' 63.9(11)
O1 C1 C2 C3 -161.8(7)
C5 C1 C2 C3 -44.0(16)
C4 O2 C3 C10 177.2(4)
C4 O2 C3 C2 -6.5(6)
C1' C2 C3 C10 166.1(19)
C1 C2 C3 C10 -150.6(10)
C1' C2 C3 O2 -10(2)
C1 C2 C3 O2 33.7(12)
C3 O2 C4 C5 -4.5(6)
C3 O2 C4 C9 177.1(4)
O2 C4 C5 C6 -178.3(4)
C9 C4 C5 C6 0.0(7)
O2 C4 C5 C1 -8.8(10)
C9 C4 C5 C1 169.6(9)
O2 C4 C5 C1' 27.1(15)
C9 C4 C5 C1' -154.5(14)
C2 C1 C5 C6 -159.2(7)
O1 C1 C5 C6 -33.9(15)
C2 C1 C5 C4 31.7(15)
O1 C1 C5 C4 156.9(7)
C2 C1 C5 C1' -60.2(12)
O1 C1 C5 C1' 65.0(14)
C2 C1' C5 C6 167.7(13)
O1 C1' C5 C6 36(3)
C2 C1' C5 C4 -38(3)
O1 C1' C5 C4 -170.6(12)
C2 C1' C5 C1 66(2)
O1 C1' C5 C1 -67(2)
C4 C5 C6 C7 0.7(7)
C1 C5 C6 C7 -168.2(10)
C1' C5 C6 C7 153.2(16)
C5 C6 C7 C8 -1.2(7)
C5 C6 C7 Br 178.5(4)
C6 C7 C8 C9 0.9(7)
Br C7 C8 C9 -178.9(4)
C7 C8 C9 C4 -0.1(8)
O2 C4 C9 C8 178.1(4)
C5 C4 C9 C8 -0.4(7)
O2 C3 C10 C11 179.1(4)
C2 C3 C10 C11 3.4(8)
C12 O4 C11 O3 0.5(5)
C12 O4 C11 C10 179.7(3)
C3 C10 C11 O3 0.5(7)
C3 C10 C11 O4 -178.7(4)
C11 O4 C12 C13 -174.8(3)
